data_4111043
loop_
_publ_author_name
'Phil S. Baran'
'Ryan A. Shenvi'

_publ_section_title
;
 Total Synthesis of (\+-)-Chartelline C
;
_journal_name_full 'Journal of the American Chemical Society'
_journal_page_first 14028
_journal_page_last 14029
_journal_paper_doi 10.1021/ja0659673
_journal_volume 128
_journal_year 2006
_chemical_formula_sum 'C21 H17.5 Br2 Cl N4 O1.25'
_chemical_formula_weight 541.16
_chemical_name_systematic
; 
 ? 
;
_space_group_IT_number 15
_symmetry_cell_setting monoclinic
_symmetry_space_group_name_Hall '-C 2yc'
_symmetry_space_group_name_H-M 'C 1 2/c 1'
_atom_sites_solution_hydrogens geom
_atom_sites_solution_primary direct
_atom_sites_solution_secondary difmap
_audit_creation_method SHELXL-97
_cell_angle_alpha 90.00
_cell_angle_beta 97.54(3)
_cell_angle_gamma 90.00
_cell_formula_units_Z 8
_cell_length_a 23.620(5)
_cell_length_b 21.153(4)
_cell_length_c 10.113(2)
_cell_measurement_temperature 296(2)
_cell_volume 5009.1(18)
_computing_structure_refinement 'SHELXL-97 (Sheldrick, 1997)'
_computing_structure_solution 'SHELXS-97 (Sheldrick, 1990)'
_diffrn_ambient_temperature 296(2)
_diffrn_measured_fraction_theta_full 0.999
_diffrn_measured_fraction_theta_max 0.999
_diffrn_radiation_monochromator graphite
_diffrn_radiation_source 'fine-focus sealed tube'
_diffrn_radiation_type MoK\a
_diffrn_radiation_wavelength 0.71073
_diffrn_reflns_av_R_equivalents 0.0363
_diffrn_reflns_av_sigmaI/netI 0.0346
_diffrn_reflns_limit_h_max 28
_diffrn_reflns_limit_h_min -28
_diffrn_reflns_limit_k_max 23
_diffrn_reflns_limit_k_min -25
_diffrn_reflns_limit_l_max 12
_diffrn_reflns_limit_l_min -12
_diffrn_reflns_number 18246
_diffrn_reflns_theta_full 25.00
_diffrn_reflns_theta_max 25.00
_diffrn_reflns_theta_min 1.74
_exptl_absorpt_coefficient_mu 3.362
_exptl_absorpt_correction_T_max 0.8237
_exptl_absorpt_correction_T_min 0.4752
_exptl_crystal_density_diffrn 1.435
_exptl_crystal_F_000 2148
_exptl_crystal_size_max 0.26
_exptl_crystal_size_mid 0.22
_exptl_crystal_size_min 0.06
_refine_diff_density_max 0.858
_refine_diff_density_min -0.811
_refine_diff_density_rms 0.145
_refine_ls_extinction_method none
_refine_ls_goodness_of_fit_ref 1.091
_refine_ls_hydrogen_treatment mixed
_refine_ls_matrix_type full
_refine_ls_number_parameters 266
_refine_ls_number_reflns 4395
_refine_ls_number_restraints 0
_refine_ls_restrained_S_all 1.091
_refine_ls_R_factor_all 0.0732
_refine_ls_R_factor_gt 0.0579
_refine_ls_shift/su_max 0.235
_refine_ls_shift/su_mean 0.012
_refine_ls_structure_factor_coef Fsqd
_refine_ls_weighting_details 'calc w=1/[\s^2^(Fo^2^)+(0.1300P)^2^+4.0000P] where P=(Fo^2^+2Fc^2^)/3'
_refine_ls_weighting_scheme calc
_refine_ls_wR_factor_gt 0.1817
_refine_ls_wR_factor_ref 0.1974
_reflns_number_gt 3398
_reflns_number_total 4395
_reflns_threshold_expression >2sigma(I)
_cod_data_source_file ja0659673si20060823_120429.cif
_cod_data_source_block rshv
_cod_original_cell_volume 5008.8(17)
_cod_original_formula_sum 'C21 H17.50 Br2 Cl N4 O1.25'
_cod_database_code 4111043

loop_
_symmetry_equiv_pos_as_xyz
'x, y, z'
'-x, y, -z+1/2'
'x+1/2, y+1/2, z'
'-x+1/2, y+1/2, -z+1/2'
'-x, -y, -z'
'x, -y, z-1/2'
'-x+1/2, -y+1/2, -z'
'x+1/2, -y+1/2, z-1/2'

loop_
_atom_site_label
_atom_site_type_symbol
_atom_site_fract_x
_atom_site_fract_y
_atom_site_fract_z
_atom_site_U_iso_or_equiv
_atom_site_adp_type
_atom_site_occupancy
_atom_site_symmetry_multiplicity
_atom_site_calc_flag
_atom_site_refinement_flags
Br1 Br 0.42744(5) 0.50111(6) 0.12766(10) 0.1759(7) Uani 1 1 d .
Br2 Br 0.24860(2) 0.57530(2) 0.09923(5) 0.0615(2) Uani 1 1 d .
Cl1 Cl 0.07166(6) 0.42203(7) 0.34184(15) 0.0707(4) Uani 1 1 d .
O1 O 0.19441(18) 0.21005(17) 0.4249(3) 0.0704(10) Uani 1 1 d .
N1 N 0.24737(16) 0.35060(18) 0.0027(3) 0.0477(9) Uani 1 1 d .
N2 N 0.20182(17) 0.30553(18) 0.3143(3) 0.0492(9) Uani 1 1 d .
N3 N 0.17767(16) 0.47379(16) 0.0005(3) 0.0437(8) Uani 1 1 d .
H3 H 0.1808 0.4832 -0.0810 0.052 Uiso 1 1 calc R
N4 N 0.19059(16) 0.47977(16) 0.2210(3) 0.0448(8) Uani 1 1 d .
C1 C 0.3289(2) 0.3828(3) 0.3255(5) 0.0598(13) Uani 1 1 d .
H1 H 0.3286 0.3697 0.4132 0.072 Uiso 1 1 calc R
C2 C 0.3682(3) 0.4257(3) 0.2939(6) 0.0776(18) Uani 1 1 d .
H2 H 0.3940 0.4433 0.3611 0.093 Uiso 1 1 calc R
C3 C 0.3698(3) 0.4427(3) 0.1649(6) 0.085(2) Uani 1 1 d .
C4 C 0.3316(3) 0.4204(3) 0.0605(6) 0.0719(16) Uani 1 1 d .
H4 H 0.3330 0.4330 -0.0271 0.086 Uiso 1 1 calc R
C5 C 0.2916(2) 0.3789(2) 0.0930(4) 0.0497(11) Uani 1 1 d .
C6 C 0.2897(2) 0.3591(2) 0.2241(4) 0.0486(11) Uani 1 1 d .
C7 C 0.2447(2) 0.3096(2) 0.2178(4) 0.0486(11) Uani 1 1 d .
C8 C 0.2191(2) 0.3144(2) 0.0726(4) 0.0467(10) Uani 1 1 d .
C9 C 0.2637(2) 0.2416(2) 0.2680(5) 0.0555(12) Uani 1 1 d .
H9A H 0.2587 0.2093 0.1993 0.067 Uiso 1 1 calc R
H9B H 0.3016 0.2398 0.3182 0.067 Uiso 1 1 calc R
C10 C 0.2161(2) 0.2448(2) 0.3529(4) 0.0551(12) Uani 1 1 d .
C11 C 0.1653(2) 0.2832(2) 0.0235(4) 0.0543(12) Uani 1 1 d .
H11 H 0.1641 0.2393 0.0281 0.065 Uiso 1 1 calc R
C12 C 0.1181(2) 0.3130(2) -0.0271(4) 0.0539(12) Uani 1 1 d .
H12 H 0.0865 0.2871 -0.0506 0.065 Uiso 1 1 calc R
C13 C 0.1076(2) 0.3823(2) -0.0524(4) 0.0502(11) Uani 1 1 d .
C14 C 0.14625(19) 0.42534(19) 0.0424(4) 0.0429(10) Uani 1 1 d .
C15 C 0.2029(2) 0.5042(2) 0.1100(4) 0.0439(10) Uani 1 1 d .
C16 C 0.15485(19) 0.42915(19) 0.1799(4) 0.0428(10) Uani 1 1 d .
C17 C 0.13229(19) 0.3908(2) 0.2817(4) 0.0457(10) Uani 1 1 d .
C18 C 0.1538(2) 0.3390(2) 0.3391(4) 0.0497(11) Uani 1 1 d .
H18 H 0.1342 0.3224 0.4052 0.060 Uiso 1 1 calc R
C19 C 0.1160(3) 0.3950(3) -0.1977(4) 0.0639(14) Uani 1 1 d .
H19A H 0.1554 0.3888 -0.2083 0.077 Uiso 1 1 calc R
H19B H 0.1051 0.4377 -0.2207 0.077 Uiso 1 1 calc R
H19C H 0.0928 0.3663 -0.2550 0.077 Uiso 1 1 calc R
C20 C 0.0455(2) 0.3982(3) -0.0341(6) 0.0727(15) Uani 1 1 d .
H20A H 0.0200 0.3714 -0.0908 0.087 Uiso 1 1 calc R
H20B H 0.0378 0.4416 -0.0575 0.087 Uiso 1 1 calc R
H20C H 0.0401 0.3914 0.0572 0.087 Uiso 1 1 calc R
O1E O 0.0000 0.2354(16) 0.7500 0.210(11) Uiso 0.50 2 d SP
C1E C 0.0275(12) 0.2088(13) 0.673(3) 0.168(9) Uiso 0.50 1 d P
H1E1 H 0.0537 0.1801 0.7243 0.201 Uiso 0.50 1 calc PR
H1E2 H 0.0011 0.1830 0.6138 0.201 Uiso 0.50 1 calc PR
C2E C 0.0549(9) 0.2401(10) 0.6034(18) 0.132(6) Uiso 0.50 1 d P
H2E1 H 0.0454 0.2278 0.5118 0.158 Uiso 0.50 1 calc PR
H2E2 H 0.0949 0.2333 0.6306 0.158 Uiso 0.50 1 calc PR
H2E3 H 0.0462 0.2841 0.6130 0.158 Uiso 0.50 1 calc PR

loop_
_atom_site_aniso_label
_atom_site_aniso_U_11
_atom_site_aniso_U_22
_atom_site_aniso_U_33
_atom_site_aniso_U_23
_atom_site_aniso_U_13
_atom_site_aniso_U_12
Br1 0.1415(9) 0.2390(14) 0.1282(8) 0.0915(8) -0.0534(6) -0.1259(9)
Br2 0.0804(4) 0.0521(4) 0.0528(4) -0.0008(2) 0.0122(3) -0.0201(2)
Cl1 0.0637(8) 0.0780(10) 0.0775(9) 0.0043(7) 0.0350(7) 0.0068(6)
O1 0.107(3) 0.055(2) 0.053(2) 0.0139(17) 0.024(2) 0.001(2)
N1 0.057(2) 0.053(2) 0.0351(18) -0.0006(16) 0.0126(16) 0.0030(18)
N2 0.067(2) 0.046(2) 0.0375(19) 0.0033(16) 0.0176(17) 0.0015(18)
N3 0.058(2) 0.042(2) 0.0307(17) 0.0021(15) 0.0062(15) -0.0045(17)
N4 0.057(2) 0.0410(19) 0.0376(19) -0.0025(15) 0.0093(16) 0.0003(16)
C1 0.067(3) 0.069(3) 0.043(3) 0.001(2) 0.004(2) 0.006(3)
C2 0.084(4) 0.085(4) 0.057(3) 0.009(3) -0.015(3) -0.023(3)
C3 0.074(4) 0.105(5) 0.071(4) 0.027(3) -0.011(3) -0.036(4)
C4 0.071(4) 0.085(4) 0.057(3) 0.022(3) 0.001(3) -0.017(3)
C5 0.054(3) 0.058(3) 0.037(2) 0.000(2) 0.0057(19) 0.006(2)
C6 0.054(3) 0.053(3) 0.040(2) 0.0020(19) 0.0104(19) 0.007(2)
C7 0.064(3) 0.051(3) 0.033(2) 0.0005(18) 0.0143(19) 0.004(2)
C8 0.059(3) 0.045(3) 0.037(2) -0.0057(18) 0.0097(19) 0.006(2)
C9 0.076(3) 0.051(3) 0.040(2) -0.001(2) 0.008(2) 0.012(2)
C10 0.082(3) 0.048(3) 0.035(2) 0.005(2) 0.007(2) 0.001(2)
C11 0.079(3) 0.044(3) 0.041(2) -0.0024(19) 0.010(2) -0.008(2)
C12 0.060(3) 0.056(3) 0.045(2) -0.006(2) 0.004(2) -0.019(2)
C13 0.051(3) 0.054(3) 0.044(2) -0.002(2) 0.0017(19) -0.008(2)
C14 0.046(2) 0.044(2) 0.038(2) -0.0009(17) 0.0061(18) -0.0018(18)
C15 0.053(2) 0.042(2) 0.037(2) 0.0006(17) 0.0100(18) -0.0037(19)
C16 0.049(2) 0.041(2) 0.040(2) -0.0005(17) 0.0098(18) -0.0001(18)
C17 0.050(2) 0.048(3) 0.041(2) -0.0029(19) 0.0146(19) -0.005(2)
C18 0.065(3) 0.052(3) 0.035(2) -0.0005(19) 0.0167(19) -0.009(2)
C19 0.083(4) 0.065(3) 0.039(3) 0.001(2) -0.006(2) -0.014(3)
C20 0.056(3) 0.084(4) 0.076(4) -0.008(3) 0.001(3) -0.009(3)

loop_
_atom_type_symbol
_atom_type_description
_atom_type_scat_dispersion_real
_atom_type_scat_dispersion_imag
_atom_type_scat_source
C C 0.0033 0.0016 'International Tables Vol C Tables 4.2.6.8 and 6.1.1.4'
H H 0.0000 0.0000 'International Tables Vol C Tables 4.2.6.8 and 6.1.1.4'
N N 0.0061 0.0033 'International Tables Vol C Tables 4.2.6.8 and 6.1.1.4'
O O 0.0106 0.0060 'International Tables Vol C Tables 4.2.6.8 and 6.1.1.4'
Cl Cl 0.1484 0.1585 'International Tables Vol C Tables 4.2.6.8 and 6.1.1.4'
Br Br -0.2901 2.4595 'International Tables Vol C Tables 4.2.6.8 and 6.1.1.4'

loop_
_geom_angle_atom_site_label_1
_geom_angle_atom_site_label_2
_geom_angle_atom_site_label_3
_geom_angle
_geom_angle_site_symmetry_1
C8 N1 C5 106.7(4) .
C10 N2 C18 127.0(4) .
C10 N2 C7 94.5(4) .
C18 N2 C7 136.6(4) .
C15 N3 C14 107.6(3) .
C15 N4 C16 104.1(3) .
C2 C1 C6 118.5(5) .
C1 C2 C3 120.5(5) .
C2 C3 C4 123.0(5) .
C2 C3 Br1 118.2(4) .
C4 C3 Br1 118.8(4) .
C5 C4 C3 116.2(5) .
C4 C5 C6 122.2(5) .
C4 C5 N1 126.1(4) .
C6 C5 N1 111.6(4) .
C1 C6 C5 119.5(5) .
C1 C6 C7 133.9(4) .
C5 C6 C7 106.4(4) .
C6 C7 N2 123.5(4) .
C6 C7 C8 100.8(3) .
N2 C7 C8 114.7(4) .
C6 C7 C9 117.2(4) .
N2 C7 C9 85.7(3) .
C8 C7 C9 115.7(4) .
N1 C8 C11 125.0(4) .
N1 C8 C7 113.7(4) .
C11 C8 C7 121.2(4) .
C10 C9 C7 86.5(3) .
O1 C10 N2 129.7(5) .
O1 C10 C9 137.1(5) .
N2 C10 C9 93.1(4) .
C12 C11 C8 124.6(5) .
C11 C12 C13 129.9(4) .
C12 C13 C19 107.1(4) .
C12 C13 C14 113.7(4) .
C19 C13 C14 110.8(4) .
C12 C13 C20 109.3(4) .
C19 C13 C20 108.8(4) .
C14 C13 C20 107.1(4) .
N3 C14 C16 104.8(4) .
N3 C14 C13 123.7(4) .
C16 C14 C13 131.4(4) .
N4 C15 N3 113.1(4) .
N4 C15 Br2 124.6(3) .
N3 C15 Br2 122.3(3) .
C14 C16 N4 110.4(4) .
C14 C16 C17 131.0(4) .
N4 C16 C17 118.6(4) .
C18 C17 C16 128.2(4) .
C18 C17 Cl1 116.5(3) .
C16 C17 Cl1 115.1(3) .
C17 C18 N2 128.6(4) .
C1E O1E C1E 125(4) 2_556
C2E C1E O1E 119(3) .

loop_
_geom_bond_atom_site_label_1
_geom_bond_atom_site_label_2
_geom_bond_distance
_geom_bond_site_symmetry_2
Br1 C3 1.911(6) .
Br2 C15 1.862(4) .
Cl1 C17 1.757(4) .
O1 C10 1.196(6) .
N1 C8 1.287(6) .
N1 C5 1.427(6) .
N2 C10 1.373(6) .
N2 C18 1.388(6) .
N2 C7 1.498(5) .
N3 C15 1.350(5) .
N3 C14 1.365(5) .
N4 C15 1.303(5) .
N4 C16 1.393(5) .
C1 C2 1.365(8) .
C1 C6 1.382(7) .
C2 C3 1.359(8) .
C3 C4 1.380(8) .
C4 C5 1.360(7) .
C5 C6 1.397(6) .
C6 C7 1.487(7) .
C7 C8 1.515(6) .
C7 C9 1.573(6) .
C8 C11 1.461(7) .
C9 C10 1.503(7) .
C11 C12 1.324(7) .
C12 C13 1.503(7) .
C13 C19 1.532(6) .
C13 C14 1.533(6) .
C13 C20 1.540(7) .
C14 C16 1.381(6) .
C16 C17 1.464(6) .
C17 C18 1.312(6) .
O1E C1E 1.22(3) 2_556
O1E C1E 1.22(3) .
C1E C2E 1.21(3) .

loop_
_geom_torsion_atom_site_label_1
_geom_torsion_atom_site_label_2
_geom_torsion_atom_site_label_3
_geom_torsion_atom_site_label_4
_geom_torsion
_geom_torsion_site_symmetry_1
C6 C1 C2 C3 -2.5(9) .
C1 C2 C3 C4 2.6(11) .
C1 C2 C3 Br1 -178.1(5) .
C2 C3 C4 C5 -0.9(11) .
Br1 C3 C4 C5 179.9(5) .
C3 C4 C5 C6 -0.8(9) .
C3 C4 C5 N1 178.9(6) .
C8 N1 C5 C4 179.8(5) .
C8 N1 C5 C6 -0.5(5) .
C2 C1 C6 C5 0.9(8) .
C2 C1 C6 C7 174.5(5) .
C4 C5 C6 C1 0.8(8) .
N1 C5 C6 C1 -178.9(4) .
C4 C5 C6 C7 -174.4(5) .
N1 C5 C6 C7 5.9(5) .
C1 C6 C7 N2 48.2(8) .
C5 C6 C7 N2 -137.5(4) .
C1 C6 C7 C8 177.8(5) .
C5 C6 C7 C8 -7.9(5) .
C1 C6 C7 C9 -55.7(7) .
C5 C6 C7 C9 118.5(4) .
C10 N2 C7 C6 -123.3(4) .
C18 N2 C7 C6 72.6(7) .
C10 N2 C7 C8 113.2(4) .
C18 N2 C7 C8 -50.9(7) .
C10 N2 C7 C9 -3.2(4) .
C18 N2 C7 C9 -167.3(5) .
C5 N1 C8 C11 170.8(4) .
C5 N1 C8 C7 -5.2(5) .
C6 C7 C8 N1 8.4(5) .
N2 C7 C8 N1 143.4(4) .
C9 C7 C8 N1 -119.1(5) .
C6 C7 C8 C11 -167.7(4) .
N2 C7 C8 C11 -32.8(6) .
C9 C7 C8 C11 64.8(6) .
C6 C7 C9 C10 128.7(4) .
N2 C7 C9 C10 2.9(3) .
C8 C7 C9 C10 -112.5(4) .
C18 N2 C10 O1 -7.8(8) .
C7 N2 C10 O1 -174.2(5) .
C18 N2 C10 C9 169.7(4) .
C7 N2 C10 C9 3.3(4) .
C7 C9 C10 O1 174.1(6) .
C7 C9 C10 N2 -3.2(4) .
N1 C8 C11 C12 -58.7(7) .
C7 C8 C11 C12 117.0(5) .
C8 C11 C12 C13 2.8(8) .
C11 C12 C13 C19 94.4(6) .
C11 C12 C13 C14 -28.3(7) .
C11 C12 C13 C20 -147.9(5) .
C15 N3 C14 C16 -0.3(5) .
C15 N3 C14 C13 175.5(4) .
C12 C13 C14 N3 128.9(5) .
C19 C13 C14 N3 8.2(6) .
C20 C13 C14 N3 -110.3(5) .
C12 C13 C14 C16 -56.5(7) .
C19 C13 C14 C16 -177.2(5) .
C20 C13 C14 C16 64.3(6) .
C16 N4 C15 N3 0.5(5) .
C16 N4 C15 Br2 178.6(3) .
C14 N3 C15 N4 -0.1(5) .
C14 N3 C15 Br2 -178.3(3) .
N3 C14 C16 N4 0.7(5) .
C13 C14 C16 N4 -174.7(4) .
N3 C14 C16 C17 179.3(4) .
C13 C14 C16 C17 3.9(8) .
C15 N4 C16 C14 -0.7(5) .
C15 N4 C16 C17 -179.6(4) .
C14 C16 C17 C18 88.9(7) .
N4 C16 C17 C18 -92.6(6) .
C14 C16 C17 Cl1 -96.2(5) .
N4 C16 C17 Cl1 82.4(5) .
C16 C17 C18 N2 -3.2(8) .
Cl1 C17 C18 N2 -178.1(4) .
C10 N2 C18 C17 -164.0(5) .
C7 N2 C18 C17 -4.0(9) .
C1E O1E C1E C2E -177(3) 2_556
